data_7108994
loop_
_publ_author_name
'Xu-Qiong Xiao'
'Hui Zhao'
'Zheng Xu'
'Guoqiao Lai'
'Xiao-Lin He'
'Zhifang Li'

_publ_section_title
;
 Reduction of the dihalocyclopentasilanes. A quest for a homocyclic
 silylene
;
_journal_name_full Chem.Commun.
_journal_page_first 2706
_journal_paper_doi 10.1039/c3cc00114h
_journal_volume 49
_journal_year 2013
_chemical_formula_moiety 'C32 H96 Si18'
_chemical_formula_sum 'C32 H96 Si18'
_chemical_formula_weight 986.71
_chemical_name_systematic
;
?
;
_space_group_IT_number 15
_symmetry_cell_setting monoclinic
_symmetry_space_group_name_Hall '-C 2yc'
_symmetry_space_group_name_H-M 'C 1 2/c 1'
_atom_sites_solution_hydrogens geom
_atom_sites_solution_primary direct
_atom_sites_solution_secondary difmap
_audit_creation_method SHELXL-97
_cell_angle_alpha 90.00
_cell_angle_beta 113.0010(10)
_cell_angle_gamma 90.00
_cell_formula_units_Z 4
_cell_length_a 27.289(2)
_cell_length_b 12.4843(10)
_cell_length_c 20.2377(16)
_cell_measurement_reflns_used 9941
_cell_measurement_temperature 296(2)
_cell_measurement_theta_max 27.45
_cell_measurement_theta_min 2.77
_cell_volume 6346.5(9)
_computing_cell_refinement 'Bruker SAINT'
_computing_data_collection 'Bruker APEX2'
_computing_data_reduction 'Bruker SAINT'
_computing_molecular_graphics 'Bruker SHELXTL'
_computing_publication_material 'Bruker SHELXTL'
_computing_structure_refinement 'SHELXL-97 (Sheldrick, 1997)'
_computing_structure_solution 'SHELXS-97 (Sheldrick, 1990)'
_diffrn_ambient_temperature 296(2)
_diffrn_measured_fraction_theta_full 0.995
_diffrn_measured_fraction_theta_max 0.995
_diffrn_measurement_device_type 'Bruker APEX-II CCD'
_diffrn_measurement_method '\f and \w scans'
_diffrn_radiation_monochromator graphite
_diffrn_radiation_source 'fine-focus sealed tube'
_diffrn_radiation_type MoK\a
_diffrn_radiation_wavelength 0.71073
_diffrn_reflns_av_R_equivalents 0.0309
_diffrn_reflns_av_sigmaI/netI 0.0311
_diffrn_reflns_limit_h_max 33
_diffrn_reflns_limit_h_min -35
_diffrn_reflns_limit_k_max 16
_diffrn_reflns_limit_k_min -16
_diffrn_reflns_limit_l_max 26
_diffrn_reflns_limit_l_min -9
_diffrn_reflns_number 26224
_diffrn_reflns_theta_full 27.49
_diffrn_reflns_theta_max 27.49
_diffrn_reflns_theta_min 2.28
_diffrn_standards_number 0
_exptl_absorpt_coefficient_mu 0.379
_exptl_absorpt_correction_T_max 0.9560
_exptl_absorpt_correction_T_min 0.8949
_exptl_absorpt_correction_type multi-scan
_exptl_absorpt_process_details sadabs
_exptl_crystal_colour colorless
_exptl_crystal_density_diffrn 1.033
_exptl_crystal_density_method 'not measured'
_exptl_crystal_description prism
_exptl_crystal_F_000 2160
_exptl_crystal_size_max 0.30
_exptl_crystal_size_mid 0.30
_exptl_crystal_size_min 0.12
_refine_diff_density_max 0.320
_refine_diff_density_min -0.224
_refine_diff_density_rms 0.054
_refine_ls_extinction_method none
_refine_ls_goodness_of_fit_ref 0.899
_refine_ls_hydrogen_treatment constr
_refine_ls_matrix_type full
_refine_ls_number_parameters 242
_refine_ls_number_reflns 7254
_refine_ls_number_restraints 0
_refine_ls_restrained_S_all 0.899
_refine_ls_R_factor_all 0.0488
_refine_ls_R_factor_gt 0.0359
_refine_ls_shift/su_max 0.046
_refine_ls_shift/su_mean 0.001
_refine_ls_structure_factor_coef Fsqd
_refine_ls_weighting_details 'calc w=1/[\s^2^(Fo^2^)+(0.1000P)^2^+1.3003P] where P=(Fo^2^+2Fc^2^)/3'
_refine_ls_weighting_scheme calc
_refine_ls_wR_factor_gt 0.1114
_refine_ls_wR_factor_ref 0.1262
_reflns_number_gt 5858
_reflns_number_total 7254
_reflns_threshold_expression >2sigma(I)
_cod_data_source_file c3cc00114h.txt
_cod_data_source_block f110510b
_cod_original_cell_volume 6346.6(9)
_cod_original_sg_symbol_H-M C2/c
_cod_database_code 7108994

loop_
_symmetry_equiv_pos_as_xyz
'x, y, z'
'-x, y, -z+1/2'
'x+1/2, y+1/2, z'
'-x+1/2, y+1/2, -z+1/2'
'-x, -y, -z'
'x, -y, z-1/2'
'-x+1/2, -y+1/2, -z'
'x+1/2, -y+1/2, z-1/2'

loop_
_atom_site_label
_atom_site_type_symbol
_atom_site_fract_x
_atom_site_fract_y
_atom_site_fract_z
_atom_site_U_iso_or_equiv
_atom_site_adp_type
_atom_site_occupancy
_atom_site_symmetry_multiplicity
_atom_site_calc_flag
_atom_site_refinement_flags
C1 C 0.05637(12) 1.17649(19) 0.34566(16) 0.0768(8) Uani 1 1 d .
H1A H 0.0245 1.1501 0.3493 0.115 Uiso 1 1 calc R
H1B H 0.0473 1.2153 0.3015 0.115 Uiso 1 1 calc R
H1C H 0.0746 1.2232 0.3854 0.115 Uiso 1 1 calc R
C2 C 0.13752(9) 1.0190(2) 0.44286(12) 0.0599(6) Uani 1 1 d .
H2A H 0.1615 0.9615 0.4449 0.090 Uiso 1 1 calc R
H2B H 0.1125 0.9952 0.4625 0.090 Uiso 1 1 calc R
H2C H 0.1574 1.0786 0.4702 0.090 Uiso 1 1 calc R
C3 C 0.15377(12) 1.1153(3) 0.31911(17) 0.0840(9) Uani 1 1 d .
H3A H 0.1782 1.1578 0.3573 0.126 Uiso 1 1 calc R
H3B H 0.1377 1.1589 0.2770 0.126 Uiso 1 1 calc R
H3C H 0.1725 1.0570 0.3087 0.126 Uiso 1 1 calc R
C4 C 0.02006(9) 0.6453(2) 0.43008(13) 0.0565(5) Uani 1 1 d .
H4A H -0.0134 0.6538 0.3901 0.085 Uiso 1 1 calc R
H4B H 0.0237 0.7000 0.4650 0.085 Uiso 1 1 calc R
H4C H 0.0213 0.5762 0.4514 0.085 Uiso 1 1 calc R
C5 C 0.09715(9) 0.51678(19) 0.39141(14) 0.0606(6) Uani 1 1 d .
H5A H 0.1114 0.4847 0.4382 0.091 Uiso 1 1 calc R
H5B H 0.1240 0.5179 0.3718 0.091 Uiso 1 1 calc R
H5C H 0.0672 0.4758 0.3606 0.091 Uiso 1 1 calc R
C6 C 0.13096(9) 0.7286(2) 0.47079(12) 0.0592(6) Uani 1 1 d .
H6A H 0.1170 0.7904 0.4857 0.089 Uiso 1 1 calc R
H6B H 0.1571 0.7507 0.4527 0.089 Uiso 1 1 calc R
H6C H 0.1472 0.6816 0.5110 0.089 Uiso 1 1 calc R
C7 C 0.04764(12) 0.4220(2) 0.1882(2) 0.0953(11) Uani 1 1 d .
H7A H 0.0525 0.3460 0.1870 0.143 Uiso 1 1 calc R
H7B H 0.0202 0.4447 0.1439 0.143 Uiso 1 1 calc R
H7C H 0.0375 0.4395 0.2273 0.143 Uiso 1 1 calc R
C8 C 0.16508(11) 0.4077(2) 0.2658(2) 0.0845(9) Uani 1 1 d .
H8A H 0.1631 0.3367 0.2467 0.127 Uiso 1 1 calc R
H8B H 0.1605 0.4045 0.3105 0.127 Uiso 1 1 calc R
H8C H 0.1992 0.4384 0.2737 0.127 Uiso 1 1 calc R
C9 C 0.12131(18) 0.4830(3) 0.11455(19) 0.1107(13) Uani 1 1 d .
H9A H 0.1545 0.5158 0.1203 0.166 Uiso 1 1 calc R
H9B H 0.0927 0.5193 0.0774 0.166 Uiso 1 1 calc R
H9C H 0.1217 0.4091 0.1016 0.166 Uiso 1 1 calc R
C10 C 0.22745(9) 0.6036(2) 0.40815(15) 0.0728(7) Uani 1 1 d .
H10A H 0.2643 0.6182 0.4366 0.109 Uiso 1 1 calc R
H10B H 0.2234 0.5298 0.3937 0.109 Uiso 1 1 calc R
H10C H 0.2066 0.6179 0.4360 0.109 Uiso 1 1 calc R
C11 C 0.24954(10) 0.6569(2) 0.27957(18) 0.0753(8) Uani 1 1 d .
H11A H 0.2418 0.7026 0.2385 0.113 Uiso 1 1 calc R
H11B H 0.2442 0.5835 0.2643 0.113 Uiso 1 1 calc R
H11C H 0.2859 0.6671 0.3120 0.113 Uiso 1 1 calc R
C12 C 0.21787(12) 0.8322(2) 0.36134(17) 0.0772(8) Uani 1 1 d .
H12A H 0.2465 0.8320 0.4078 0.116 Uiso 1 1 calc R
H12B H 0.1865 0.8616 0.3650 0.116 Uiso 1 1 calc R
H12C H 0.2276 0.8750 0.3290 0.116 Uiso 1 1 calc R
C13 C 0.18140(9) 0.8673(2) 0.16878(16) 0.0702(7) Uani 1 1 d .
H13A H 0.2066 0.8145 0.1678 0.105 Uiso 1 1 calc R
H13B H 0.1941 0.9010 0.2151 0.105 Uiso 1 1 calc R
H13C H 0.1771 0.9203 0.1325 0.105 Uiso 1 1 calc R
C14 C 0.09562(12) 0.7515(2) 0.05574(13) 0.0693(7) Uani 1 1 d .
H14A H 0.0905 0.8116 0.0242 0.104 Uiso 1 1 calc R
H14B H 0.0631 0.7114 0.0417 0.104 Uiso 1 1 calc R
H14C H 0.1233 0.7065 0.0530 0.104 Uiso 1 1 calc R
C15 C 0.08568(10) 1.07120(19) 0.13599(14) 0.0620(6) Uani 1 1 d .
H15A H 0.0838 1.0710 0.0876 0.093 Uiso 1 1 calc R
H15B H 0.1221 1.0793 0.1687 0.093 Uiso 1 1 calc R
H15C H 0.0650 1.1297 0.1421 0.093 Uiso 1 1 calc R
C16 C -0.00812(8) 0.92709(19) 0.07748(11) 0.0520(5) Uani 1 1 d .
H16A H -0.0254 0.9957 0.0672 0.078 Uiso 1 1 calc R
H16B H -0.0299 0.8772 0.0899 0.078 Uiso 1 1 calc R
H16C H -0.0030 0.9016 0.0359 0.078 Uiso 1 1 calc R
Si1 Si 0.046848(17) 0.92885(4) 0.26494(2) 0.03020(12) Uani 1 1 d .
Si2 Si 0.049189(16) 0.73821(3) 0.28349(2) 0.02671(11) Uani 1 1 d .
Si3 Si 0.115010(18) 0.67354(4) 0.23920(3) 0.03233(13) Uani 1 1 d .
Si4 Si 0.11523(2) 0.80079(5) 0.15090(3) 0.04156(14) Uani 1 1 d .
Si5 Si 0.05844(2) 0.94027(4) 0.15477(3) 0.03805(14) Uani 1 1 d .
Si6 Si 0.07552(2) 0.65662(4) 0.39852(3) 0.03828(14) Uani 1 1 d .
Si7 Si 0.10073(2) 1.06090(4) 0.34714(3) 0.04525(15) Uani 1 1 d .
Si8 Si 0.20408(2) 0.69148(5) 0.32651(3) 0.04755(16) Uani 1 1 d .
Si9 Si 0.11147(2) 0.49207(5) 0.20078(4) 0.05268(17) Uani 1 1 d .

loop_
_atom_site_aniso_label
_atom_site_aniso_U_11
_atom_site_aniso_U_22
_atom_site_aniso_U_33
_atom_site_aniso_U_23
_atom_site_aniso_U_13
_atom_site_aniso_U_12
C1 0.0876(19) 0.0427(13) 0.0768(18) -0.0128(12) 0.0068(15) 0.0111(12)
C2 0.0541(12) 0.0594(14) 0.0501(13) -0.0100(11) 0.0027(10) -0.0015(10)
C3 0.0863(19) 0.0791(19) 0.085(2) -0.0137(16) 0.0322(16) -0.0475(16)
C4 0.0531(12) 0.0696(15) 0.0545(13) 0.0118(11) 0.0293(10) 0.0058(11)
C5 0.0550(13) 0.0492(13) 0.0768(16) 0.0183(12) 0.0248(12) 0.0115(10)
C6 0.0465(12) 0.0743(16) 0.0432(12) 0.0058(11) 0.0028(9) 0.0009(11)
C7 0.0633(16) 0.0556(17) 0.151(3) -0.0028(18) 0.0248(18) -0.0167(13)
C8 0.0707(17) 0.0480(14) 0.133(3) 0.0022(16) 0.0380(18) 0.0200(12)
C9 0.176(4) 0.083(2) 0.104(3) -0.028(2) 0.089(3) 0.011(2)
C10 0.0457(12) 0.0878(19) 0.0718(17) 0.0206(15) 0.0090(11) 0.0125(12)
C11 0.0479(13) 0.0745(17) 0.118(2) 0.0154(16) 0.0486(15) 0.0143(11)
C12 0.0708(17) 0.0712(18) 0.0783(18) -0.0187(15) 0.0168(14) -0.0176(13)
C13 0.0500(13) 0.0783(17) 0.0909(19) 0.0198(15) 0.0368(13) -0.0108(12)
C14 0.0833(18) 0.0887(19) 0.0530(14) -0.0034(13) 0.0452(14) -0.0094(14)
C15 0.0693(15) 0.0547(14) 0.0652(15) 0.0145(11) 0.0296(12) -0.0137(11)
C16 0.0495(11) 0.0669(14) 0.0359(10) 0.0085(10) 0.0127(9) -0.0037(10)
Si1 0.0316(2) 0.0269(2) 0.0309(2) -0.00174(17) 0.01096(18) -0.00341(16)
Si2 0.0257(2) 0.0273(2) 0.0273(2) 0.00148(17) 0.01047(17) 0.00119(15)
Si3 0.0278(2) 0.0328(2) 0.0392(3) -0.00166(19) 0.0161(2) 0.00048(17)
Si4 0.0393(3) 0.0494(3) 0.0439(3) 0.0023(2) 0.0248(2) -0.0050(2)
Si5 0.0400(3) 0.0398(3) 0.0359(3) 0.0071(2) 0.0165(2) -0.0049(2)
Si6 0.0346(3) 0.0444(3) 0.0347(3) 0.0106(2) 0.0123(2) 0.0059(2)
Si7 0.0478(3) 0.0346(3) 0.0460(3) -0.0089(2) 0.0103(2) -0.0092(2)
Si8 0.0277(3) 0.0524(3) 0.0584(4) 0.0016(3) 0.0124(2) 0.0026(2)
Si9 0.0505(3) 0.0381(3) 0.0752(4) -0.0134(3) 0.0309(3) 0.0000(2)

loop_
_atom_type_symbol
_atom_type_description
_atom_type_scat_dispersion_real
_atom_type_scat_dispersion_imag
_atom_type_scat_source
C C 0.0033 0.0016 'International Tables Vol C Tables 4.2.6.8 and 6.1.1.4'
H H 0.0000 0.0000 'International Tables Vol C Tables 4.2.6.8 and 6.1.1.4'
Si Si 0.0817 0.0704 'International Tables Vol C Tables 4.2.6.8 and 6.1.1.4'

loop_
_geom_angle_atom_site_label_1
_geom_angle_atom_site_label_2
_geom_angle_atom_site_label_3
_geom_angle
_geom_angle_site_symmetry_1
_geom_angle_site_symmetry_3
Si5 Si1 Si1 106.54(3) . 2
Si5 Si1 Si7 109.87(3) . .
Si1 Si1 Si7 118.83(2) 2 .
Si5 Si1 Si2 101.58(2) . .
Si1 Si1 Si2 90.001(15) 2 .
Si7 Si1 Si2 126.92(3) . .
Si6 Si2 Si1 123.73(3) . .
Si6 Si2 Si3 103.52(2) . .
Si1 Si2 Si3 104.40(2) . .
Si6 Si2 Si2 112.43(3) . 2
Si1 Si2 Si2 87.583(15) . 2
Si3 Si2 Si2 126.34(3) . 2
Si9 Si3 Si8 103.28(3) . .
Si9 Si3 Si4 113.50(3) . .
Si8 Si3 Si4 101.02(3) . .
Si9 Si3 Si2 119.53(3) . .
Si8 Si3 Si2 112.31(3) . .
Si4 Si3 Si2 105.78(2) . .
C14 Si4 C13 101.96(13) . .
C14 Si4 Si5 110.31(10) . .
C13 Si4 Si5 105.11(10) . .
C14 Si4 Si3 117.57(9) . .
C13 Si4 Si3 115.46(9) . .
Si5 Si4 Si3 105.82(3) . .
C16 Si5 C15 103.60(11) . .
C16 Si5 Si4 109.97(8) . .
C15 Si5 Si4 108.47(9) . .
C16 Si5 Si1 109.57(7) . .
C15 Si5 Si1 116.53(9) . .
Si4 Si5 Si1 108.53(3) . .
C4 Si6 C5 106.20(11) . .
C4 Si6 C6 106.57(12) . .
C5 Si6 C6 109.00(11) . .
C4 Si6 Si2 113.11(8) . .
C5 Si6 Si2 107.98(9) . .
C6 Si6 Si2 113.68(8) . .
C3 Si7 C2 104.39(13) . .
C3 Si7 C1 106.61(16) . .
C2 Si7 C1 108.24(13) . .
C3 Si7 Si1 112.08(10) . .
C2 Si7 Si1 117.46(8) . .
C1 Si7 Si1 107.53(9) . .
C12 Si8 C10 105.51(15) . .
C12 Si8 C11 109.22(14) . .
C10 Si8 C11 104.26(13) . .
C12 Si8 Si3 111.22(10) . .
C10 Si8 Si3 119.57(9) . .
C11 Si8 Si3 106.58(10) . .
C8 Si9 C9 105.37(17) . .
C8 Si9 C7 105.26(15) . .
C9 Si9 C7 108.0(2) . .
C8 Si9 Si3 112.71(10) . .
C9 Si9 Si3 111.09(12) . .
C7 Si9 Si3 113.85(11) . .

loop_
_geom_bond_atom_site_label_1
_geom_bond_atom_site_label_2
_geom_bond_distance
_geom_bond_site_symmetry_2
C1 Si7 1.876(3) .
C2 Si7 1.875(2) .
C3 Si7 1.876(3) .
C4 Si6 1.864(2) .
C5 Si6 1.866(2) .
C6 Si6 1.873(2) .
C7 Si9 1.876(3) .
C8 Si9 1.865(3) .
C9 Si9 1.870(3) .
C10 Si8 1.875(3) .
C11 Si8 1.884(3) .
C12 Si8 1.875(3) .
C13 Si4 1.890(2) .
C14 Si4 1.889(2) .
C15 Si5 1.895(2) .
C16 Si5 1.885(2) .
Si1 Si5 2.3755(7) .
Si1 Si1 2.3865(9) 2
Si1 Si7 2.3949(7) .
Si1 Si2 2.4063(6) .
Si2 Si6 2.3803(7) .
Si2 Si3 2.4370(6) .
Si2 Si2 2.4902(8) 2
Si3 Si9 2.3850(8) .
Si3 Si8 2.3925(7) .
Si3 Si4 2.3928(7) .
Si4 Si5 2.3526(8) .
